data_2102379
loop_
_publ_author_name
'Marsh, Richard E.'

_publ_section_title
;
 Space group <i>Cc</i>: an update
;
_journal_issue 2
_journal_name_full 'Acta Crystallographica Section B'
_journal_page_first 252
_journal_page_last 253
_journal_paper_doi 10.1107/S0108768104003878
_journal_volume 60
_journal_year 2004
_chemical_formula_moiety 'C22 H18 N6 O6 Cu2, H2 O'
_chemical_formula_sum 'C22 H20 Cu2 N6 O7'
_space_group_crystal_system monoclinic
_space_group_IT_number 15
_space_group_name_Hall '-C 2yc'
_space_group_name_H-M_alt 'C 1 2/c 1'
_audit_creation_method CRYM
_cell_angle_alpha 90
_cell_angle_beta 93.71
_cell_angle_gamma 90
_cell_formula_units_Z 4
_cell_length_a 17.9075
_cell_length_b 16.7310
_cell_length_c 7.7049
_cell_volume 2303.630
_cod_data_source_file bk0142.cif
_cod_data_source_block METBIW
_cod_depositor_comments
;
 Updating space group information and adding the symmetry operation list.

 Antanas Vaitkus,
 2018-06-14

 Adding the _cell_formula_units_Z data item.

 Antanas Vaitkus,
 2017-08-05

  Added moiety chemical formula from Marsh (2004) paper.
  The summary chemical formula is calculated from moiety formula using
  AdHocParser
  (svn://www.crystallography.net/cod-tools/trunk/Formulae/AdHocParser.yp,
  revision 1441.)

  Andrius Merkys
  2013-11-11
;
_cod_original_sg_symbol_H-M C2/c
_cod_database_code 2102379

loop_
_space_group_symop_id
_space_group_symop_operation_xyz
1 x,y,z
2 -x,y,-z+1/2
3 -x,-y,-z
4 x,-y,z+1/2
5 x+1/2,y+1/2,z
6 -x+1/2,y+1/2,-z+1/2
7 -x+1/2,-y+1/2,-z
8 x+1/2,-y+1/2,z+1/2

loop_
_atom_site_label
_atom_site_type_symbol
_atom_site_fract_x
_atom_site_fract_y
_atom_site_fract_z
Cu1 Cu 0.22336 0.18063 0.12976
O2 O 0.37415 0.13110 -0.15840
O3 O 0.37495 0.26430 -0.11035
O6 O 0.26830 0.20330 -0.15550
O7 O 0.00000 0.16442 0.25000
N2 N 0.19265 0.07070 0.08085
N4 N 0.32025 0.15045 0.24935
N5 N 0.30070 0.01060 0.22075
C1 C 0.34240 0.07525 0.28210
C2 C 0.12590 0.06060 -0.01065
C5 C 0.34235 0.19555 -0.14315
C8 C 0.14015 -0.07975 -0.01440
C9 C 0.20765 -0.07130 0.07750
C11 C 0.09800 -0.01215 -0.05920
C12 C 0.23325 0.00550 0.12530
C15 C 0.43040 0.19830 0.40980
C17 C 0.40905 0.05900 0.38275
C20 C 0.45200 0.12060 0.44730
C21 C 0.36525 0.21110 0.31200
H1 H 0.32060 -0.03495 0.24705
H3 H 0.09880 0.10650 -0.04180
H4 H 0.12175 -0.13110 -0.04650
H5 H 0.23635 -0.11605 0.10820
H7 H 0.05685 -0.01685 -0.12230
H9 H 0.42015 0.00760 0.40415
H10 H 0.35090 0.26330 0.28660
H13 H 0.45700 0.24545 0.45210
H16 H 0.49565 0.10880 0.52060
H18 H -0.02890 0.19390 0.28360
